data_2108211
loop_
_publ_author_name
'Perera, Manomi D.'
'Sinha, Abhijeet S.'
'Aaker\"oy, Christer B.'

_publ_section_title
;
 Using structural mimics for accessing and exploring structural landscapes
 of poorly soluble molecular solids
;
_journal_issue 1
_journal_name_full 'Acta Crystallographica Section B'
_journal_page_first 42
_journal_page_last 48
_journal_paper_doi 10.1107/S2052520617017371
_journal_volume 74
_journal_year 2018
_chemical_formula_moiety '2(C18 H16 N3 O2), C6 H8 O4, C6 H10 O4, C H4 O'
_chemical_formula_sum 'C49 H54 N6 O13'
_chemical_formula_weight 934.98
_space_group_crystal_system triclinic
_space_group_IT_number 2
_space_group_name_Hall '-P 1'
_space_group_name_H-M_alt 'P -1'
_symmetry_space_group_name_Hall '-P 1'
_symmetry_space_group_name_H-M 'P -1'
_atom_sites_solution_hydrogens mixed
_atom_sites_solution_primary direct
_atom_sites_solution_secondary difmap
_cell_angle_alpha 94.54(2)
_cell_angle_beta 93.95(2)
_cell_angle_gamma 104.56(2)
_cell_formula_units_Z 2
_cell_length_a 9.304(4)
_cell_length_b 15.756(8)
_cell_length_c 15.829(7)
_cell_measurement_reflns_used 3033
_cell_measurement_temperature 130.(2)
_cell_measurement_theta_max 24.90
_cell_measurement_theta_min 2.27
_cell_volume 2229.4(18)
_computing_cell_refinement 'Bruker SAINT'
_computing_data_collection 'Bruker APEX2'
_computing_data_reduction 'Bruker SAINT'
_computing_molecular_graphics 'Bruker SHELXTL'
_computing_publication_material 'Bruker SHELXTL'
_computing_structure_refinement 'SHELXL-2013 (Sheldrick, 2013)'
_computing_structure_solution 'SHELXS-97 (Sheldrick 2008)'
_diffrn_ambient_temperature 130.(2)
_diffrn_measured_fraction_theta_full 'ACTA 50'
_diffrn_measured_fraction_theta_max 0.943
_diffrn_measurement_device_type 'Bruker APEX-II CCD'
_diffrn_measurement_method '\f and \w scans'
_diffrn_radiation_monochromator graphite
_diffrn_radiation_source 'Fine-focus sealed tube'
_diffrn_radiation_type MoK\a
_diffrn_radiation_wavelength 0.71073
_diffrn_reflns_av_R_equivalents 0.1147
_diffrn_reflns_av_unetI/netI 0.1114
_diffrn_reflns_limit_h_max 11
_diffrn_reflns_limit_h_min -11
_diffrn_reflns_limit_k_max 19
_diffrn_reflns_limit_k_min -19
_diffrn_reflns_limit_l_max 19
_diffrn_reflns_limit_l_min -19
_diffrn_reflns_number 35562
_diffrn_reflns_theta_full 'ACTA 50'
_diffrn_reflns_theta_max 26.60
_diffrn_reflns_theta_min 1.30
_exptl_absorpt_coefficient_mu 0.102
_exptl_absorpt_correction_T_max 0.98
_exptl_absorpt_correction_T_min 0.96
_exptl_absorpt_correction_type multi-scan
_exptl_absorpt_process_details SADABS
_exptl_crystal_colour Colourless
_exptl_crystal_density_diffrn 1.393
_exptl_crystal_density_method 'not measured'
_exptl_crystal_description Blocks
_exptl_crystal_F_000 988
_exptl_crystal_size_max 0.440
_exptl_crystal_size_mid 0.298
_exptl_crystal_size_min 0.172
_refine_diff_density_max 0.478
_refine_diff_density_min -0.380
_refine_ls_extinction_method none
_refine_ls_goodness_of_fit_ref 1.021
_refine_ls_hydrogen_treatment mixed
_refine_ls_matrix_type full
_refine_ls_number_parameters 646
_refine_ls_number_reflns 8806
_refine_ls_number_restraints 5
_refine_ls_restrained_S_all 1.022
_refine_ls_R_factor_all 0.1404
_refine_ls_R_factor_gt 0.0645
_refine_ls_shift/su_max 0.001
_refine_ls_shift/su_mean 0.000
_refine_ls_structure_factor_coef Fsqd
_refine_ls_weighting_details 'w=1/[\s^2^(Fo^2^)+(0.0887P)^2^] where P=(Fo^2^+2Fc^2^)/3'
_refine_ls_weighting_scheme calc
_refine_ls_wR_factor_gt 0.1493
_refine_ls_wR_factor_ref 0.1981
_reflns_number_gt 4654
_reflns_number_total 8806
_reflns_threshold_expression 'I > 2\s(I)'
_cod_data_source_file ao5034sup1.cif
_cod_data_source_block MP1604
_cod_database_code 2108211

loop_
_space_group_symop_operation_xyz
'x, y, z'
'-x, -y, -z'

loop_
_atom_site_type_symbol
_atom_site_label
_atom_site_fract_x
_atom_site_fract_y
_atom_site_fract_z
_atom_site_U_iso_or_equiv
_atom_site_adp_type
_atom_site_calc_flag
_atom_site_refinement_flags_adp
_atom_site_refinement_flags_posn
_atom_site_occupancy
N N1 0.6662(3) 0.18681(18) 0.77454(17) 0.0233(7) Uani d . D 1
H H1 0.681(5) 0.193(3) 0.715(2) 0.057(13) Uiso d . D 1
C C2 0.5454(4) 0.1311(2) 0.7921(2) 0.0252(8) Uani d . . 1
H H2 0.4819 0.0967 0.7455 0.03 Uiso calc U R 1
N N3 0.5035(3) 0.11826(18) 0.86899(17) 0.0243(7) Uani d . . 1
C C4 0.5897(4) 0.1676(2) 0.9349(2) 0.0210(8) Uani d . . 1
C C5 0.8181(4) 0.2863(2) 0.9882(2) 0.0226(8) Uani d . . 1
H H5 0.7956 0.2825 1.0457 0.027 Uiso calc U R 1
C C6 0.9428(4) 0.3442(2) 0.9699(2) 0.0219(8) Uani d . . 1
C C7 0.9787(4) 0.3497(2) 0.8842(2) 0.0205(8) Uani d . . 1
C C8 0.8884(4) 0.2977(2) 0.8198(2) 0.0227(8) Uani d . . 1
H H8 0.9126 0.301 0.7626 0.027 Uiso calc U R 1
C C9 0.7594(4) 0.2393(2) 0.83913(19) 0.0198(8) Uani d . . 1
C C10 0.7218(4) 0.2315(2) 0.92261(19) 0.0204(8) Uani d . . 1
H H11 0.607(4) 0.193(3) 1.058(2) 0.044(12) Uiso d . . 1
N N11 0.5492(3) 0.15582(19) 1.01379(18) 0.0245(7) Uani d . . 1
C C12 0.4287(4) 0.0953(2) 1.0418(2) 0.0232(8) Uani d . . 1
C C13 0.4316(4) 0.0930(2) 1.1295(2) 0.0245(8) Uani d . . 1
H H13 0.5123 0.1309 1.1652 0.029 Uiso calc U R 1
C C14 0.3195(4) 0.0365(2) 1.1658(2) 0.0293(9) Uani d . . 1
C C15 0.2024(4) -0.0179(2) 1.1132(2) 0.0336(9) Uani d . . 1
H H15 0.1231 -0.0568 1.1366 0.04 Uiso calc U R 1
C C16 0.2021(5) -0.0150(2) 1.0272(2) 0.0380(10) Uani d . . 1
H H16 0.1216 -0.0527 0.9912 0.046 Uiso calc U R 1
C C17 0.3136(4) 0.0402(2) 0.9912(2) 0.0341(9) Uani d . . 1
H H17 0.3108 0.0402 0.931 0.041 Uiso calc U R 1
C C18 0.3309(4) 0.0337(2) 1.2559(2) 0.0354(10) Uani d . . 1
C C19 0.3483(5) 0.0289(3) 1.3293(3) 0.0509(12) Uani d . . 1
H H19 0.3624 0.025 1.3888 0.061 Uiso calc U R 1
O O20 1.0398(3) 0.40036(15) 1.02769(13) 0.0277(6) Uani d . . 1
C C21 0.9977(4) 0.4064(2) 1.1127(2) 0.0280(9) Uani d . . 1
H H21A 0.902 0.4217 1.1125 0.042 Uiso calc U R 1
H H21B 1.0741 0.4519 1.1482 0.042 Uiso calc U R 1
H H21C 0.9882 0.3495 1.1359 0.042 Uiso calc U R 1
O O22 1.1057(3) 0.40882(15) 0.87362(13) 0.0254(6) Uani d . . 1
C C23 1.1396(4) 0.4219(2) 0.7875(2) 0.0281(9) Uani d . . 1
H H23A 1.1443 0.3659 0.7577 0.042 Uiso calc U R 1
H H23B 1.2359 0.4653 0.788 0.042 Uiso calc U R 1
H H23C 1.0615 0.4435 0.7583 0.042 Uiso calc U R 1
H H24 0.568(5) 0.402(3) 1.073(2) 0.066(14) Uiso d . D 1
N N24 0.5623(3) 0.40509(19) 1.01208(18) 0.0260(7) Uani d . D 1
C C25 0.6648(4) 0.4553(2) 0.9720(2) 0.0265(8) Uani d . . 1
H H25 0.7459 0.4951 1.0059 0.032 Uiso calc U R 1
N N26 0.6648(3) 0.45541(18) 0.88867(17) 0.0254(7) Uani d . . 1
C C27 0.5539(4) 0.3985(2) 0.8411(2) 0.0229(8) Uani d . . 1
C C28 0.3248(4) 0.2740(2) 0.8317(2) 0.0242(8) Uani d . . 1
H H28 0.3203 0.2664 0.7713 0.029 Uiso calc U R 1
C C29 0.2198(4) 0.2218(2) 0.8727(2) 0.0225(8) Uani d . . 1
C C30 0.2230(4) 0.2338(2) 0.9627(2) 0.0231(8) Uani d . . 1
C C31 0.3362(4) 0.2940(2) 1.0082(2) 0.0246(8) Uani d . . 1
H H31 0.3411 0.3005 1.0686 0.03 Uiso calc U R 1
C C32 0.4453(4) 0.3460(2) 0.9661(2) 0.0219(8) Uani d . . 1
C C33 0.4396(4) 0.3389(2) 0.8773(2) 0.0223(8) Uani d . . 1
H H34 0.485(4) 0.360(2) 0.724(2) 0.028(10) Uiso d . . 1
N N34 0.5571(3) 0.39817(19) 0.75652(18) 0.0249(7) Uani d . . 1
C C35 0.6682(4) 0.4573(2) 0.7176(2) 0.0242(8) Uani d . . 1
C C36 0.6774(4) 0.5464(2) 0.7279(2) 0.0261(8) Uani d . . 1
H H36 0.6111 0.5683 0.7613 0.031 Uiso calc U R 1
C C37 0.7850(4) 0.6032(2) 0.6886(2) 0.0280(9) Uani d . . 1
C C38 0.8813(4) 0.5702(2) 0.6406(2) 0.0313(9) Uani d . . 1
H H38 0.9562 0.6095 0.6145 0.038 Uiso calc U R 1
C C39 0.8697(4) 0.4824(2) 0.6304(2) 0.0310(9) Uani d . . 1
H H39 0.9358 0.4603 0.5969 0.037 Uiso calc U R 1
C C40 0.7618(4) 0.4252(2) 0.6686(2) 0.0277(9) Uani d . . 1
H H40 0.7526 0.3636 0.661 0.033 Uiso calc U R 1
C C41 0.7927(5) 0.6952(3) 0.6962(2) 0.0396(11) Uani d . . 1
C C42 0.7942(6) 0.7694(3) 0.7012(3) 0.0616(15) Uani d . . 1
H H42 0.7954 0.8301 0.7052 0.074 Uiso calc U R 1
O O43 0.1059(3) 0.15688(15) 0.83480(14) 0.0278(6) Uani d . . 1
C C44 0.0984(4) 0.1412(2) 0.7442(2) 0.0324(9) Uani d . . 1
H H44A 0.0925 0.195 0.7186 0.049 Uiso calc U R 1
H H44B 0.0097 0.0937 0.7237 0.049 Uiso calc U R 1
H H44C 0.1879 0.1242 0.7281 0.049 Uiso calc U R 1
O O45 0.1087(3) 0.18256(15) 0.99632(14) 0.0297(6) Uani d . . 1
C C46 0.1123(4) 0.1918(2) 1.0869(2) 0.0334(9) Uani d . . 1
H H46A 0.193 0.1691 1.1115 0.05 Uiso calc U R 1
H H46B 0.0169 0.1585 1.1042 0.05 Uiso calc U R 1
H H46C 0.1294 0.2542 1.1074 0.05 Uiso calc U R 1
O O47 0.9328(3) 0.26142(16) 0.60987(14) 0.0298(6) Uani d . . 1
O O48 0.6959(3) 0.19518(16) 0.60562(14) 0.0307(6) Uani d . . 1
C C49 0.8127(4) 0.2235(2) 0.5699(2) 0.0241(8) Uani d . . 1
C C50 0.8003(4) 0.2123(2) 0.47383(19) 0.0256(8) Uani d . . 1
H H50A 0.7339 0.1536 0.4531 0.031 Uiso calc U R 1
H H50B 0.8999 0.2151 0.4542 0.031 Uiso calc U R 1
C C51 0.7384(4) 0.2837(2) 0.4365(2) 0.0270(9) Uani d . . 1
H H51A 0.6403 0.282 0.4579 0.032 Uiso calc U R 1
H H51B 0.8064 0.3421 0.4563 0.032 Uiso calc U R 1
C C52 0.7203(4) 0.2727(2) 0.34023(19) 0.0265(8) Uani d . . 1
H H52A 0.8182 0.2735 0.3189 0.032 Uiso calc U R 1
H H52B 0.6513 0.2145 0.3206 0.032 Uiso calc U R 1
C C53 0.6612(4) 0.3433(2) 0.3027(2) 0.0312(9) Uani d . . 1
H H53A 0.7299 0.4012 0.3235 0.037 Uiso calc U R 1
H H53B 0.5635 0.342 0.3244 0.037 Uiso calc U R 1
C C54 0.6418(4) 0.3363(2) 0.2067(2) 0.0241(8) Uani d . . 1
O O55 0.5912(3) 0.39546(16) 0.17526(14) 0.0295(6) Uani d . . 1
O O56 0.6743(3) 0.27537(15) 0.16538(14) 0.0310(6) Uani d . . 1
H H57 0.916(5) 0.696(3) 0.439(3) 0.09(2) Uiso d . D 1
O O57 0.8451(3) 0.66976(18) 0.46871(16) 0.0376(7) Uani d . D 1
O O58 0.6968(3) 0.68517(17) 0.36078(15) 0.0359(7) Uani d . . 1
C C59 0.7146(4) 0.6617(2) 0.4309(2) 0.0263(8) Uani d . . 1
C C60 0.5907(4) 0.6203(2) 0.4806(2) 0.0258(8) Uani d . . 1
H H60A 0.4981 0.6342 0.4582 0.031 Uiso calc U R 1
H H60B 0.6136 0.6457 0.5407 0.031 Uiso calc U R 1
C C61 0.5654(4) 0.5210(2) 0.4765(2) 0.0247(8) Uani d . . 1
H H61A 0.5474 0.4959 0.4162 0.03 Uiso calc U R 1
H H61B 0.6563 0.5072 0.5015 0.03 Uiso calc U R 1
H H62 0.479(4) 0.833(3) 0.445(3) 0.077(17) Uiso d . D 1
O O62 0.5681(3) 0.83802(19) 0.47393(17) 0.0425(7) Uani d . D 1
O O63 0.6431(3) 0.9375(2) 0.3863(2) 0.0609(10) Uani d . . 1
C C64 0.6705(4) 0.8968(2) 0.4431(2) 0.0317(9) Uani d . . 1
C C65 0.8222(4) 0.9052(2) 0.4820(2) 0.0304(9) Uani d . . 1
H H65A 0.8664 0.8628 0.4503 0.037 Uiso calc U R 1
H H65B 0.8168 0.8897 0.5413 0.037 Uiso calc U R 1
C C66 0.9216(4) 0.9964(2) 0.4823(2) 0.0325(9) Uani d . . 1
H H66A 0.8804 1.0384 0.5166 0.039 Uiso calc U R 1
H H66B 0.9228 1.0132 0.4233 0.039 Uiso calc U R 1
C C67 0.8009(6) 0.0793(3) 0.2371(3) 0.0607(14) Uani d . . 1
H H67A 0.8625 0.1104 0.2884 0.091 Uiso calc U R 1
H H67B 0.8379 0.029 0.2171 0.091 Uiso calc U R 1
H H67C 0.6973 0.0583 0.2502 0.091 Uiso calc U R 1
H H68 0.768(9) 0.180(4) 0.192(5) 0.22(4) Uiso d . D 1
O O68 0.8081(4) 0.1374(2) 0.17298(18) 0.0526(8) Uani d . D 1

loop_
_atom_site_aniso_label
_atom_site_aniso_U_11
_atom_site_aniso_U_22
_atom_site_aniso_U_33
_atom_site_aniso_U_12
_atom_site_aniso_U_13
_atom_site_aniso_U_23
N1 0.0260(19) 0.0235(16) 0.0186(15) 0.0027(14) 0.0029(13) 0.0018(12)
C2 0.026(2) 0.0267(19) 0.0210(18) 0.0036(17) 0.0006(16) -0.0004(15)
N3 0.0247(19) 0.0251(16) 0.0215(15) 0.0035(14) 0.0013(13) 0.0033(12)
C4 0.021(2) 0.0205(18) 0.0211(18) 0.0035(16) 0.0045(15) 0.0034(14)
C5 0.026(2) 0.0228(18) 0.0189(17) 0.0054(17) 0.0061(15) 0.0021(14)
C6 0.024(2) 0.0215(18) 0.0184(17) 0.0042(16) 0.0003(15) 0.0015(14)
C7 0.019(2) 0.0176(17) 0.0234(18) -0.0003(16) 0.0061(15) 0.0053(14)
C8 0.030(2) 0.0208(18) 0.0179(17) 0.0064(16) 0.0047(15) 0.0050(14)
C9 0.022(2) 0.0170(17) 0.0190(17) 0.0024(15) 0.0024(15) 0.0017(13)
C10 0.022(2) 0.0189(17) 0.0193(17) 0.0039(16) 0.0037(15) 0.0020(13)
N11 0.025(2) 0.0249(16) 0.0205(15) 0.0011(14) 0.0022(14) 0.0044(13)
C12 0.021(2) 0.0211(18) 0.0262(18) 0.0011(16) 0.0070(16) 0.0037(14)
C13 0.022(2) 0.0256(19) 0.0267(19) 0.0052(16) 0.0067(16) 0.0052(15)
C14 0.035(3) 0.029(2) 0.027(2) 0.0095(19) 0.0148(17) 0.0099(16)
C15 0.029(3) 0.028(2) 0.040(2) -0.0013(18) 0.0125(19) 0.0041(17)
C16 0.034(3) 0.034(2) 0.036(2) -0.009(2) 0.0082(19) -0.0026(17)
C17 0.029(3) 0.039(2) 0.028(2) -0.0021(19) 0.0035(18) 0.0031(17)
C18 0.037(3) 0.033(2) 0.036(2) 0.0061(19) 0.0116(19) 0.0075(17)
C19 0.062(3) 0.058(3) 0.036(2) 0.017(3) 0.013(2) 0.011(2)
O20 0.0254(16) 0.0333(14) 0.0173(12) -0.0036(12) 0.0011(11) -0.0023(10)
C21 0.030(2) 0.031(2) 0.0194(18) 0.0015(18) 0.0032(16) -0.0029(15)
O22 0.0267(16) 0.0275(13) 0.0197(12) 0.0008(12) 0.0070(11) 0.0048(10)
C23 0.029(2) 0.033(2) 0.0214(18) 0.0046(18) 0.0090(16) 0.0078(15)
N24 0.028(2) 0.0273(17) 0.0212(16) 0.0045(15) 0.0009(14) 0.0053(13)
C25 0.025(2) 0.0251(19) 0.0263(19) 0.0015(17) -0.0006(16) 0.0043(15)
N26 0.0237(19) 0.0274(16) 0.0215(15) 0.0000(14) -0.0016(13) 0.0048(12)
C27 0.024(2) 0.0244(18) 0.0204(17) 0.0047(17) 0.0019(15) 0.0059(14)
C28 0.024(2) 0.0258(19) 0.0223(18) 0.0049(17) 0.0018(16) 0.0048(15)
C29 0.019(2) 0.0213(18) 0.0258(18) 0.0017(16) 0.0019(15) 0.0064(14)
C30 0.020(2) 0.0257(19) 0.0246(18) 0.0037(16) 0.0076(16) 0.0105(15)
C31 0.025(2) 0.030(2) 0.0192(17) 0.0071(17) 0.0029(16) 0.0067(15)
C32 0.023(2) 0.0216(18) 0.0208(17) 0.0057(16) -0.0006(15) 0.0048(14)
C33 0.022(2) 0.0213(18) 0.0235(18) 0.0048(16) 0.0017(15) 0.0067(14)
N34 0.0205(19) 0.0272(17) 0.0212(16) -0.0054(14) 0.0019(14) 0.0046(13)
C35 0.024(2) 0.0270(19) 0.0183(17) 0.0014(17) -0.0006(15) 0.0038(14)
C36 0.026(2) 0.030(2) 0.0192(17) 0.0016(17) 0.0011(15) 0.0043(15)
C37 0.030(2) 0.027(2) 0.0227(18) 0.0021(18) -0.0043(17) 0.0028(15)
C38 0.026(2) 0.038(2) 0.0241(19) -0.0044(18) -0.0002(17) 0.0119(16)
C39 0.024(2) 0.041(2) 0.0268(19) 0.0031(18) 0.0041(16) 0.0117(17)
C40 0.028(2) 0.030(2) 0.0252(18) 0.0056(18) 0.0032(16) 0.0064(15)
C41 0.053(3) 0.034(2) 0.025(2) -0.002(2) 0.0018(19) 0.0046(17)
C42 0.110(5) 0.034(3) 0.039(3) 0.014(3) 0.006(3) 0.006(2)
O43 0.0275(16) 0.0280(14) 0.0224(12) -0.0041(12) 0.0038(11) 0.0045(10)
C44 0.037(3) 0.031(2) 0.0229(19) -0.0014(19) 0.0018(17) 0.0010(15)
O45 0.0292(16) 0.0337(14) 0.0237(13) 0.0002(12) 0.0069(11) 0.0097(11)
C46 0.035(3) 0.041(2) 0.0226(19) 0.0009(19) 0.0123(17) 0.0097(16)
O47 0.0238(16) 0.0389(15) 0.0216(13) -0.0021(12) -0.0002(11) 0.0086(11)
O48 0.0214(16) 0.0444(16) 0.0207(13) -0.0034(12) 0.0040(11) 0.0076(11)
C49 0.026(2) 0.0245(19) 0.0190(18) 0.0006(17) 0.0010(17) 0.0044(14)
C50 0.029(2) 0.029(2) 0.0178(17) 0.0064(17) 0.0015(15) 0.0028(14)
C51 0.032(2) 0.029(2) 0.0197(18) 0.0061(17) 0.0042(16) 0.0019(14)
C52 0.031(2) 0.031(2) 0.0181(17) 0.0080(17) 0.0042(16) 0.0016(14)
C53 0.041(3) 0.034(2) 0.0191(18) 0.0103(19) 0.0035(17) 0.0031(15)
C54 0.024(2) 0.027(2) 0.0162(17) -0.0043(17) 0.0024(15) 0.0029(15)
O55 0.0338(17) 0.0350(14) 0.0199(12) 0.0081(13) 0.0018(11) 0.0074(10)
O56 0.0404(18) 0.0290(14) 0.0212(13) 0.0045(13) 0.0043(12) 0.0015(11)
O57 0.0248(18) 0.0530(18) 0.0310(15) -0.0019(14) 0.0027(13) 0.0181(13)
O58 0.0298(17) 0.0485(17) 0.0236(14) -0.0026(13) 0.0008(11) 0.0113(12)
C59 0.025(2) 0.0269(19) 0.0227(19) 0.0005(17) -0.0014(16) 0.0017(15)
C60 0.025(2) 0.029(2) 0.0213(18) -0.0003(17) 0.0045(16) 0.0058(15)
C61 0.021(2) 0.0270(19) 0.0234(18) -0.0010(16) 0.0026(15) 0.0075(14)
O62 0.0279(19) 0.0521(18) 0.0410(16) -0.0042(15) -0.0016(14) 0.0169(13)
O63 0.033(2) 0.074(2) 0.066(2) -0.0120(16) -0.0105(16) 0.0406(18)
C64 0.029(3) 0.031(2) 0.029(2) -0.0043(19) 0.0041(18) 0.0055(17)
C65 0.026(2) 0.033(2) 0.028(2) 0.0015(18) -0.0004(17) 0.0037(16)
C66 0.029(2) 0.031(2) 0.034(2) 0.0025(19) 0.0005(18) 0.0054(17)
C67 0.085(4) 0.049(3) 0.051(3) 0.025(3) -0.004(3) 0.008(2)
O68 0.055(2) 0.064(2) 0.0421(17) 0.0155(18) 0.0166(15) 0.0096(15)

loop_
_atom_type_symbol
_atom_type_description
_atom_type_scat_dispersion_real
_atom_type_scat_dispersion_imag
_atom_type_scat_source
C C 0.0033 0.0016 'International Tables Vol C Tables 4.2.6.8 and 6.1.1.4'
H H 0.0000 0.0000 'International Tables Vol C Tables 4.2.6.8 and 6.1.1.4'
N N 0.0061 0.0033 'International Tables Vol C Tables 4.2.6.8 and 6.1.1.4'
O O 0.0106 0.0060 'International Tables Vol C Tables 4.2.6.8 and 6.1.1.4'

loop_
_geom_angle_atom_site_label_1
_geom_angle_atom_site_label_2
_geom_angle_atom_site_label_3
_geom_angle_site_symmetry_1
_geom_angle_site_symmetry_3
_geom_angle
C2 N1 C9 . . 119.5(3)
C2 N1 H1 . . 118.(2)
C9 N1 H1 . . 122.(3)
N1 C2 N3 . . 125.7(3)
N1 C2 H2 . . 117.2
N3 C2 H2 . . 117.2
C2 N3 C4 . . 117.8(3)
N3 C4 N11 . . 118.9(3)
N3 C4 C10 . . 121.0(3)
N11 C4 C10 . . 120.1(3)
C6 C5 C10 . . 120.1(3)
C6 C5 H5 . . 120.0
C10 C5 H5 . . 120.0
O20 C6 C5 . . 124.5(3)
O20 C6 C7 . . 115.0(3)
C5 C6 C7 . . 120.5(3)
O22 C7 C8 . . 123.9(3)
O22 C7 C6 . . 115.3(3)
C8 C7 C6 . . 120.8(3)
C7 C8 C9 . . 118.3(3)
C7 C8 H8 . . 120.9
C9 C8 H8 . . 120.9
N1 C9 C8 . . 119.0(3)
N1 C9 C10 . . 118.7(3)
C8 C9 C10 . . 122.3(3)
C9 C10 C5 . . 118.0(3)
C9 C10 C4 . . 117.3(3)
C5 C10 C4 . . 124.7(3)
C4 N11 C12 . . 130.4(3)
C4 N11 H11 . . 118.(2)
C12 N11 H11 . . 112.(2)
C17 C12 C13 . . 119.1(3)
C17 C12 N11 . . 125.7(3)
C13 C12 N11 . . 115.2(3)
C14 C13 C12 . . 121.3(3)
C14 C13 H13 . . 119.4
C12 C13 H13 . . 119.4
C13 C14 C15 . . 118.7(3)
C13 C14 C18 . . 119.2(4)
C15 C14 C18 . . 122.1(3)
C16 C15 C14 . . 119.2(4)
C16 C15 H15 . . 120.4
C14 C15 H15 . . 120.4
C15 C16 C17 . . 122.2(4)
C15 C16 H16 . . 118.9
C17 C16 H16 . . 118.9
C12 C17 C16 . . 119.6(4)
C12 C17 H17 . . 120.2
C16 C17 H17 . . 120.2
C19 C18 C14 . . 175.4(5)
C18 C19 H19 . . 180.0
C6 O20 C21 . . 117.0(3)
O20 C21 H21A . . 109.5
O20 C21 H21B . . 109.5
H21A C21 H21B . . 109.5
O20 C21 H21C . . 109.5
H21A C21 H21C . . 109.5
H21B C21 H21C . . 109.5
C7 O22 C23 . . 117.0(3)
O22 C23 H23A . . 109.5
O22 C23 H23B . . 109.5
H23A C23 H23B . . 109.5
O22 C23 H23C . . 109.5
H23A C23 H23C . . 109.5
H23B C23 H23C . . 109.5
C25 N24 C32 . . 119.3(3)
C25 N24 H24 . . 124.(3)
C32 N24 H24 . . 116.(3)
N24 C25 N26 . . 125.6(3)
N24 C25 H25 . . 117.2
N26 C25 H25 . . 117.2
C25 N26 C27 . . 117.4(3)
N26 C27 N34 . . 116.7(3)
N26 C27 C33 . . 122.0(3)
N34 C27 C33 . . 121.3(3)
C29 C28 C33 . . 120.4(3)
C29 C28 H28 . . 119.8
C33 C28 H28 . . 119.8
O43 C29 C28 . . 125.0(3)
O43 C29 C30 . . 114.5(3)
C28 C29 C30 . . 120.4(3)
O45 C30 C31 . . 124.4(3)
O45 C30 C29 . . 115.5(3)
C31 C30 C29 . . 120.0(3)
C30 C31 C32 . . 119.2(3)
C30 C31 H31 . . 120.4
C32 C31 H31 . . 120.4
N24 C32 C31 . . 119.3(3)
N24 C32 C33 . . 119.1(3)
C31 C32 C33 . . 121.6(3)
C28 C33 C32 . . 118.2(3)
C28 C33 C27 . . 125.3(3)
C32 C33 C27 . . 116.6(3)
C27 N34 C35 . . 123.2(3)
C27 N34 H34 . . 118.(2)
C35 N34 H34 . . 119.(2)
C40 C35 C36 . . 121.0(3)
C40 C35 N34 . . 119.6(3)
C36 C35 N34 . . 119.3(3)
C35 C36 C37 . . 118.7(3)
C35 C36 H36 . . 120.6
C37 C36 H36 . . 120.6
C38 C37 C36 . . 119.8(3)
C38 C37 C41 . . 120.7(4)
C36 C37 C41 . . 119.5(4)
C39 C38 C37 . . 120.7(4)
C39 C38 H38 . . 119.7
C37 C38 H38 . . 119.7
C38 C39 C40 . . 119.9(4)
C38 C39 H39 . . 120.1
C40 C39 H39 . . 120.1
C35 C40 C39 . . 119.8(3)
C35 C40 H40 . . 120.1
C39 C40 H40 . . 120.1
C42 C41 C37 . . 177.7(5)
C41 C42 H42 . . 180.0
C29 O43 C44 . . 116.9(3)
O43 C44 H44A . . 109.5
O43 C44 H44B . . 109.5
H44A C44 H44B . . 109.5
O43 C44 H44C . . 109.5
H44A C44 H44C . . 109.5
H44B C44 H44C . . 109.5
C30 O45 C46 . . 116.3(3)
O45 C46 H46A . . 109.5
O45 C46 H46B . . 109.5
H46A C46 H46B . . 109.5
O45 C46 H46C . . 109.5
H46A C46 H46C . . 109.5
H46B C46 H46C . . 109.5
O47 C49 O48 . . 122.6(3)
O47 C49 C50 . . 120.0(3)
O48 C49 C50 . . 117.4(3)
C49 C50 C51 . . 111.2(3)
C49 C50 H50A . . 109.4
C51 C50 H50A . . 109.4
C49 C50 H50B . . 109.4
C51 C50 H50B . . 109.4
H50A C50 H50B . . 108.0
C52 C51 C50 . . 112.5(3)
C52 C51 H51A . . 109.1
C50 C51 H51A . . 109.1
C52 C51 H51B . . 109.1
C50 C51 H51B . . 109.1
H51A C51 H51B . . 107.8
C53 C52 C51 . . 113.0(3)
C53 C52 H52A . . 109.0
C51 C52 H52A . . 109.0
C53 C52 H52B . . 109.0
C51 C52 H52B . . 109.0
H52A C52 H52B . . 107.8
C52 C53 C54 . . 115.5(3)
C52 C53 H53A . . 108.4
C54 C53 H53A . . 108.4
C52 C53 H53B . . 108.4
C54 C53 H53B . . 108.4
H53A C53 H53B . . 107.5
O56 C54 O55 . . 125.2(3)
O56 C54 C53 . . 119.4(3)
O55 C54 C53 . . 115.4(3)
C59 O57 H57 . . 112.(3)
O58 C59 O57 . . 122.2(3)
O58 C59 C60 . . 123.9(3)
O57 C59 C60 . . 113.8(3)
C59 C60 C61 . . 112.2(3)
C59 C60 H60A . . 109.2
C61 C60 H60A . . 109.2
C59 C60 H60B . . 109.2
C61 C60 H60B . . 109.2
H60A C60 H60B . . 107.9
C61 C61 C60 2_666 . 111.9(4)
C61 C61 H61A 2_666 . 109.2
C60 C61 H61A . . 109.2
C61 C61 H61B 2_666 . 109.2
C60 C61 H61B . . 109.2
H61A C61 H61B . . 107.9
C64 O62 H62 . . 110.(3)
O63 C64 O62 . . 122.5(4)
O63 C64 C65 . . 123.6(4)
O62 C64 C65 . . 113.8(3)
C64 C65 C66 . . 112.6(3)
C64 C65 H65A . . 109.1
C66 C65 H65A . . 109.1
C64 C65 H65B . . 109.1
C66 C65 H65B . . 109.1
H65A C65 H65B . . 107.8
C65 C66 C66 . 2_776 112.5(4)
C65 C66 H66A . . 109.1
C66 C66 H66A 2_776 . 109.1
C65 C66 H66B . . 109.1
C66 C66 H66B 2_776 . 109.1
H66A C66 H66B . . 107.8
O68 C67 H67A . . 109.5
O68 C67 H67B . . 109.5
H67A C67 H67B . . 109.5
O68 C67 H67C . . 109.5
H67A C67 H67C . . 109.5
H67B C67 H67C . . 109.5
C67 O68 H68 . . 107.(6)

loop_
_geom_bond_atom_site_label_1
_geom_bond_atom_site_label_2
_geom_bond_site_symmetry_2
_geom_bond_distance
N1 C2 . 1.303(4)
N1 C9 . 1.365(4)
N1 H1 . 0.97(3)
C2 N3 . 1.318(4)
C2 H2 . 0.95
N3 C4 . 1.333(4)
C4 N11 . 1.342(4)
C4 C10 . 1.416(5)
C5 C6 . 1.349(5)
C5 C10 . 1.403(5)
C5 H5 . 0.95
C6 O20 . 1.338(4)
C6 C7 . 1.423(4)
C7 O22 . 1.339(4)
C7 C8 . 1.350(5)
C8 C9 . 1.386(5)
C8 H8 . 0.95
C9 C10 . 1.397(4)
N11 C12 . 1.400(4)
N11 H11 . 0.92(4)
C12 C17 . 1.359(5)
C12 C13 . 1.390(4)
C13 C14 . 1.381(5)
C13 H13 . 0.95
C14 C15 . 1.381(5)
C14 C18 . 1.427(5)
C15 C16 . 1.366(5)
C15 H15 . 0.95
C16 C17 . 1.366(5)
C16 H16 . 0.95
C17 H17 . 0.95
C18 C19 . 1.174(5)
C19 H19 . 0.95
O20 C21 . 1.431(4)
C21 H21A . 0.98
C21 H21B . 0.98
C21 H21C . 0.98
O22 C23 . 1.439(4)
C23 H23A . 0.98
C23 H23B . 0.98
C23 H23C . 0.98
N24 C25 . 1.312(4)
N24 C32 . 1.362(4)
N24 H24 . 0.97(3)
C25 N26 . 1.320(4)
C25 H25 . 0.95
N26 C27 . 1.325(4)
C27 N34 . 1.342(4)
C27 C33 . 1.417(5)
C28 C29 . 1.348(5)
C28 C33 . 1.391(5)
C28 H28 . 0.95
C29 O43 . 1.341(4)
C29 C30 . 1.421(4)
C30 O45 . 1.334(4)
C30 C31 . 1.346(5)
C31 C32 . 1.382(5)
C31 H31 . 0.95
C32 C33 . 1.397(4)
N34 C35 . 1.419(4)
N34 H34 . 0.88(4)
C35 C40 . 1.367(5)
C35 C36 . 1.380(5)
C36 C37 . 1.383(5)
C36 H36 . 0.95
C37 C38 . 1.384(5)
C37 C41 . 1.428(5)
C38 C39 . 1.357(5)
C38 H38 . 0.95
C39 C40 . 1.380(5)
C39 H39 . 0.95
C40 H40 . 0.95
C41 C42 . 1.162(6)
C42 H42 . 0.95
O43 C44 . 1.430(4)
C44 H44A . 0.98
C44 H44B . 0.98
C44 H44C . 0.98
O45 C46 . 1.428(4)
C46 H46A . 0.98
C46 H46B . 0.98
C46 H46C . 0.98
O47 C49 . 1.231(4)
O48 C49 . 1.257(4)
C49 C50 . 1.510(4)
C50 C51 . 1.527(5)
C50 H50A . 0.99
C50 H50B . 0.99
C51 C52 . 1.513(4)
C51 H51A . 0.99
C51 H51B . 0.99
C52 C53 . 1.503(5)
C52 H52A . 0.99
C52 H52B . 0.99
C53 C54 . 1.511(4)
C53 H53A . 0.99
C53 H53B . 0.99
C54 O56 . 1.231(4)
C54 O55 . 1.265(4)
O57 C59 . 1.288(4)
O57 H57 . 0.87(3)
O58 C59 . 1.211(4)
C59 C60 . 1.483(5)
C60 C61 . 1.517(5)
C60 H60A . 0.99
C60 H60B . 0.99
C61 C61 2_666 1.508(6)
C61 H61A . 0.99
C61 H61B . 0.99
O62 C64 . 1.302(4)
O62 H62 . 0.90(3)
O63 C64 . 1.195(4)
C64 C65 . 1.470(5)
C65 C66 . 1.500(5)
C65 H65A . 0.99
C65 H65B . 0.99
C66 C66 2_776 1.500(7)
C66 H66A . 0.99
C66 H66B . 0.99
C67 O68 . 1.413(5)
C67 H67A . 0.98
C67 H67B . 0.98
C67 H67C . 0.98
O68 H68 . 0.88(3)

loop_
_geom_hbond_atom_site_label_D
_geom_hbond_atom_site_label_H
_geom_hbond_atom_site_label_A
_geom_hbond_site_symmetry_A
_geom_hbond_distance_DH
_geom_hbond_distance_HA
_geom_hbond_distance_DA
_geom_hbond_angle_DHA
N1 H1 O48 . 0.97(3) 1.75(3) 2.717(4) 175.(4)
N11 H11 O56 1_556 0.92(4) 2.01(4) 2.908(4) 164.(3)
N24 H24 O55 1_556 0.97(3) 1.63(3) 2.599(4) 175.(4)
N34 H34 O58 2_666 0.88(4) 2.02(4) 2.863(4) 159.(3)
O57 H57 O47 2_766 0.87(3) 1.67(3) 2.536(4) 171.(5)
O62 H62 O48 2_666 0.90(3) 1.70(3) 2.592(4) 170.(5)
O68 H68 O56 . 0.88(3) 1.98(5) 2.770(4) 148.(8)

loop_
_geom_torsion_atom_site_label_1
_geom_torsion_atom_site_label_2
_geom_torsion_atom_site_label_3
_geom_torsion_atom_site_label_4
_geom_torsion_site_symmetry_4
_geom_torsion
C9 N1 C2 N3 . -1.6(5)
N1 C2 N3 C4 . 1.6(5)
C2 N3 C4 N11 . 179.9(3)
C2 N3 C4 C10 . -0.1(5)
C10 C5 C6 O20 . 178.6(3)
C10 C5 C6 C7 . -0.8(5)
O20 C6 C7 O22 . 1.3(4)
C5 C6 C7 O22 . -179.3(3)
O20 C6 C7 C8 . -178.8(3)
C5 C6 C7 C8 . 0.6(5)
O22 C7 C8 C9 . -179.7(3)
C6 C7 C8 C9 . 0.4(5)
C2 N1 C9 C8 . 179.3(3)
C2 N1 C9 C10 . 0.0(5)
C7 C8 C9 N1 . 179.4(3)
C7 C8 C9 C10 . -1.3(5)
N1 C9 C10 C5 . -179.6(3)
C8 C9 C10 C5 . 1.1(5)
N1 C9 C10 C4 . 1.3(5)
C8 C9 C10 C4 . -178.0(3)
C6 C5 C10 C9 . 0.0(5)
C6 C5 C10 C4 . 178.9(3)
N3 C4 C10 C9 . -1.3(5)
N11 C4 C10 C9 . 178.7(3)
N3 C4 C10 C5 . 179.7(3)
N11 C4 C10 C5 . -0.2(5)
N3 C4 N11 C12 . 3.0(5)
C10 C4 N11 C12 . -177.1(3)
C4 N11 C12 C17 . -8.5(6)
C4 N11 C12 C13 . 171.2(3)
C17 C12 C13 C14 . -0.5(5)
N11 C12 C13 C14 . 179.7(3)
C12 C13 C14 C15 . -0.4(5)
C12 C13 C14 C18 . 177.2(3)
C13 C14 C15 C16 . 0.8(6)
C18 C14 C15 C16 . -176.7(4)
C14 C15 C16 C17 . -0.3(6)
C13 C12 C17 C16 . 1.1(6)
N11 C12 C17 C16 . -179.2(3)
C15 C16 C17 C12 . -0.7(6)
C5 C6 O20 C21 . -8.2(5)
C7 C6 O20 C21 . 171.2(3)
C8 C7 O22 C23 . 5.4(5)
C6 C7 O22 C23 . -174.7(3)
C32 N24 C25 N26 . 1.2(5)
N24 C25 N26 C27 . -1.8(5)
C25 N26 C27 N34 . -178.7(3)
C25 N26 C27 C33 . -0.5(5)
C33 C28 C29 O43 . -179.2(3)
C33 C28 C29 C30 . 1.5(5)
O43 C29 C30 O45 . -3.5(4)
C28 C29 C30 O45 . 175.9(3)
O43 C29 C30 C31 . 176.6(3)
C28 C29 C30 C31 . -4.1(5)
O45 C30 C31 C32 . -177.3(3)
C29 C30 C31 C32 . 2.7(5)
C25 N24 C32 C31 . -179.1(3)
C25 N24 C32 C33 . 1.7(5)
C30 C31 C32 N24 . -178.1(3)
C30 C31 C32 C33 . 1.1(5)
C29 C28 C33 C32 . 2.2(5)
C29 C28 C33 C27 . -178.6(3)
N24 C32 C33 C28 . 175.6(3)
C31 C32 C33 C28 . -3.6(5)
N24 C32 C33 C27 . -3.6(5)
C31 C32 C33 C27 . 177.2(3)
N26 C27 C33 C28 . -176.1(3)
N34 C27 C33 C28 . 2.1(5)
N26 C27 C33 C32 . 3.1(5)
N34 C27 C33 C32 . -178.8(3)
N26 C27 N34 C35 . -2.6(5)
C33 C27 N34 C35 . 179.2(3)
C27 N34 C35 C40 . 116.9(4)
C27 N34 C35 C36 . -64.9(5)
C40 C35 C36 C37 . -0.9(5)
N34 C35 C36 C37 . -179.1(3)
C35 C36 C37 C38 . -0.4(5)
C35 C36 C37 C41 . 177.9(3)
C36 C37 C38 C39 . 1.1(5)
C41 C37 C38 C39 . -177.2(3)
C37 C38 C39 C40 . -0.5(5)
C36 C35 C40 C39 . 1.5(5)
N34 C35 C40 C39 . 179.7(3)
C38 C39 C40 C35 . -0.8(5)
C28 C29 O43 C44 . 1.4(5)
C30 C29 O43 C44 . -179.2(3)
C31 C30 O45 C46 . -1.9(5)
C29 C30 O45 C46 . 178.2(3)
O47 C49 C50 C51 . -97.3(4)
O48 C49 C50 C51 . 80.6(4)
C49 C50 C51 C52 . -178.3(3)
C50 C51 C52 C53 . -179.3(3)
C51 C52 C53 C54 . 179.5(3)
C52 C53 C54 O56 . -0.1(5)
C52 C53 C54 O55 . 179.6(3)
O58 C59 C60 C61 . 101.4(4)
O57 C59 C60 C61 . -77.9(4)
C59 C60 C61 C61 2_666 -177.2(4)
O63 C64 C65 C66 . 32.3(5)
O62 C64 C65 C66 . -150.3(3)
C64 C65 C66 C66 2_776 -177.0(4)

_cod_database_fobs_code 2108211
